data_2238390
loop_
_publ_author_name
'Majer, Sean H.'
'Tanski, Joseph M.'

_publ_section_title
;
 (<i>E</i>)-Benzyl(1-phenylethylidene)amine
;
_journal_coeditor_code LD2110
_journal_issue 8
_journal_name_full 'Acta Crystallographica Section E'
_journal_page_first o1289
_journal_paper_doi 10.1107/S1600536813019636
_journal_volume 69
_journal_year 2013
_chemical_formula_iupac 'C15 H15 N'
_chemical_formula_moiety 'C15 H15 N'
_chemical_formula_sum 'C15 H15 N'
_chemical_formula_weight 209.28
_chemical_name_systematic
;
(<i>E</i>)-Benzyl(1-phenylethylidene)amine
;
_space_group_IT_number 14
_symmetry_cell_setting monoclinic
_symmetry_space_group_name_Hall '-P 2yn'
_symmetry_space_group_name_H-M 'P 1 21/n 1'
_atom_sites_solution_hydrogens geom
_atom_sites_solution_primary direct
_atom_sites_solution_secondary difmap
_audit_creation_method SHELXL-97
_cell_angle_alpha 90.00
_cell_angle_beta 97.3080(10)
_cell_angle_gamma 90.00
_cell_formula_units_Z 4
_cell_length_a 5.4633(4)
_cell_length_b 10.4173(8)
_cell_length_c 20.2426(15)
_cell_measurement_reflns_used 5923
_cell_measurement_temperature 125(2)
_cell_measurement_theta_max 30.45
_cell_measurement_theta_min 2.20
_cell_volume 1142.71(15)
_computing_cell_refinement 'SAINT (Bruker, 2007)'
_computing_data_collection 'APEX2 (Bruker, 2007)'
_computing_data_reduction 'SAINT (Bruker, 2007)'
_computing_molecular_graphics 'SHELXTL (Sheldrick, 2008)'
_computing_publication_material
;
SHELXTL (Sheldrick, 2008), OLEX2 (Dolomanov, <i>et al.</i>,
2009) and Mercury
(Macrae <i>et al.</i>, 2006)
;
_computing_structure_refinement 'SHELXL97 (Sheldrick, 2008)'
_computing_structure_solution 'SHELXS97 (Sheldrick, 2008)'
_diffrn_ambient_temperature 125(2)
_diffrn_measured_fraction_theta_full 0.999
_diffrn_measured_fraction_theta_max 0.999
_diffrn_measurement_device_type 'Bruker APEXII CCD'
_diffrn_measurement_method '\f and \w scans'
_diffrn_radiation_monochromator graphite
_diffrn_radiation_source 'fine-focus sealed tube'
_diffrn_radiation_type MoK\a
_diffrn_radiation_wavelength 0.71073
_diffrn_reflns_av_R_equivalents 0.0422
_diffrn_reflns_av_sigmaI/netI 0.0331
_diffrn_reflns_limit_h_max 7
_diffrn_reflns_limit_h_min -7
_diffrn_reflns_limit_k_max 14
_diffrn_reflns_limit_k_min -14
_diffrn_reflns_limit_l_max 28
_diffrn_reflns_limit_l_min -28
_diffrn_reflns_number 18404
_diffrn_reflns_theta_full 30.53
_diffrn_reflns_theta_max 30.53
_diffrn_reflns_theta_min 2.03
_exptl_absorpt_coefficient_mu 0.071
_exptl_absorpt_correction_T_max 0.9979
_exptl_absorpt_correction_T_min 0.9778
_exptl_absorpt_correction_type empirical
_exptl_absorpt_process_details '(SADABS; Bruker 2007)'
_exptl_crystal_colour colourless
_exptl_crystal_density_diffrn 1.216
_exptl_crystal_density_method 'not measured'
_exptl_crystal_description plate
_exptl_crystal_F_000 448
_exptl_crystal_size_max 0.32
_exptl_crystal_size_mid 0.21
_exptl_crystal_size_min 0.03
_refine_diff_density_max 0.339
_refine_diff_density_min -0.196
_refine_ls_extinction_method none
_refine_ls_goodness_of_fit_ref 1.028
_refine_ls_hydrogen_treatment constr
_refine_ls_matrix_type full
_refine_ls_number_parameters 160
_refine_ls_number_reflns 3496
_refine_ls_number_restraints 105
_refine_ls_restrained_S_all 1.014
_refine_ls_R_factor_all 0.0740
_refine_ls_R_factor_gt 0.0469
_refine_ls_shift/su_max 0.000
_refine_ls_shift/su_mean 0.000
_refine_ls_structure_factor_coef Fsqd
_refine_ls_weighting_details 'calc w=1/[\s^2^(Fo^2^)+(0.0568P)^2^+0.3065P] where P=(Fo^2^+2Fc^2^)/3'
_refine_ls_weighting_scheme calc
_refine_ls_wR_factor_gt 0.1117
_refine_ls_wR_factor_ref 0.1268
_reflns_number_gt 2509
_reflns_number_total 3496
_reflns_threshold_expression I>2sigma(I)
_cod_data_source_file ld2110.cif
_cod_data_source_block I
_cod_original_sg_symbol_H-M 'P 21/n'
_cod_database_code 2238390
_cod_database_fobs_code 2238390

loop_
_symmetry_equiv_pos_as_xyz
'x, y, z'
'-x+1/2, y+1/2, -z+1/2'
'-x, -y, -z'
'x-1/2, -y-1/2, z-1/2'

loop_
_atom_site_type_symbol
_atom_site_label
_atom_site_fract_x
_atom_site_fract_y
_atom_site_fract_z
_atom_site_U_iso_or_equiv
_atom_site_adp_type
_atom_site_calc_flag
_atom_site_refinement_flags
_atom_site_occupancy
_atom_site_symmetry_multiplicity
_atom_site_disorder_assembly
_atom_site_disorder_group
N N1 0.6967(5) 0.9477(3) 0.15570(10) 0.0197(4) Uani d PDU 0.909(2) 1 A 1
C C1 0.5051(3) 0.95089(15) 0.11114(9) 0.0153(3) Uani d PDU 0.909(2) 1 A 1
C C2 0.2936(2) 1.04626(13) 0.11017(6) 0.0223(3) Uani d PDU 0.909(2) 1 A 1
H H2A 0.3278 1.1058 0.1477 0.033 Uiso calc PR 0.909(2) 1 A 1
H H2B 0.1399 0.9998 0.1139 0.033 Uiso calc PR 0.909(2) 1 A 1
H H2C 0.2769 1.0946 0.0683 0.033 Uiso calc PR 0.909(2) 1 A 1
C C9 0.7279(4) 1.04393(17) 0.20835(9) 0.0211(3) Uani d PDU 0.909(2) 1 A 1
H H9A 0.5803 1.0444 0.2321 0.025 Uiso calc PR 0.909(2) 1 A 1
H H9B 0.7430 1.1299 0.1884 0.025 Uiso calc PR 0.909(2) 1 A 1
N N1' 0.704(6) 0.952(4) 0.1458(14) 0.0197(4) Uani d PDU 0.091(2) 1 A 2
C C1' 0.724(4) 1.0191(18) 0.1996(11) 0.0153(3) Uani d PDU 0.091(2) 1 A 2
C C2' 0.582(2) 1.1406(12) 0.2104(6) 0.0223(3) Uani d PDU 0.091(2) 1 A 2
H H2'A 0.4768 1.1632 0.1691 0.033 Uiso calc PR 0.091(2) 1 A 2
H H2'B 0.6975 1.2107 0.2232 0.033 Uiso calc PR 0.091(2) 1 A 2
H H2'C 0.4782 1.1263 0.2459 0.033 Uiso calc PR 0.091(2) 1 A 2
C C9' 0.458(4) 0.972(2) 0.1105(11) 0.0211(3) Uani d PDU 0.091(2) 1 A 2
H H9'A 0.4371 1.0570 0.0889 0.025 Uiso calc PR 0.091(2) 1 A 2
H H9'B 0.3250 0.9563 0.1386 0.025 Uiso calc PR 0.091(2) 1 A 2
C C3 0.48698(19) 0.85340(10) 0.05684(5) 0.0171(2) Uani d . 1 1 . .
C C4 0.2827(2) 0.84705(11) 0.00784(6) 0.0206(2) Uani d . 1 1 A .
H H4A 0.1521 0.9071 0.0084 0.025 Uiso calc R 1 1 . .
C C5 0.2681(2) 0.75399(12) -0.04178(6) 0.0236(3) Uani d . 1 1 . .
H H5A 0.1277 0.7508 -0.0746 0.028 Uiso calc R 1 1 A .
C C6 0.4574(2) 0.66577(12) -0.04357(6) 0.0242(3) Uani d . 1 1 A .
H H6A 0.4473 0.6022 -0.0775 0.029 Uiso calc R 1 1 . .
C C7 0.6625(2) 0.67147(12) 0.00486(6) 0.0232(2) Uani d . 1 1 . .
H H7A 0.7931 0.6115 0.0039 0.028 Uiso calc R 1 1 A .
C C8 0.6775(2) 0.76402(11) 0.05436(6) 0.0205(2) Uani d . 1 1 A .
H H8A 0.8185 0.7670 0.0870 0.025 Uiso calc R 1 1 . .
C C10 0.9543(2) 1.01713(11) 0.25738(5) 0.0200(2) Uani d . 1 1 . .
C C11 1.0927(2) 0.90513(12) 0.25703(6) 0.0255(3) Uani d . 1 1 A .
H H11A 1.0448 0.8404 0.2249 0.031 Uiso calc R 1 1 . .
C C12 1.3012(2) 0.88711(13) 0.30342(6) 0.0273(3) Uani d . 1 1 . .
H H12A 1.3949 0.8104 0.3026 0.033 Uiso calc R 1 1 A .
C C13 1.3727(2) 0.98068(13) 0.35076(6) 0.0250(3) Uani d . 1 1 A .
H H13A 1.5162 0.9688 0.3819 0.030 Uiso calc R 1 1 . .
C C14 1.2336(2) 1.09130(12) 0.35225(6) 0.0247(3) Uani d . 1 1 . .
H H14A 1.2802 1.1550 0.3850 0.030 Uiso calc R 1 1 A .
C C15 1.0257(2) 1.10962(12) 0.30587(6) 0.0226(2) Uani d . 1 1 A .
H H15A 0.9313 1.1859 0.3072 0.027 Uiso calc R 1 1 . .

loop_
_atom_site_aniso_label
_atom_site_aniso_U_11
_atom_site_aniso_U_22
_atom_site_aniso_U_33
_atom_site_aniso_U_12
_atom_site_aniso_U_13
_atom_site_aniso_U_23
N1 0.0192(5) 0.0230(6) 0.0165(10) -0.0001(4) 0.0008(6) -0.0021(8)
C1 0.0131(7) 0.0150(7) 0.0179(5) 0.0033(5) 0.0026(5) 0.0024(5)
C2 0.0197(6) 0.0241(6) 0.0223(6) 0.0041(5) -0.0006(5) -0.0018(5)
C9 0.0225(6) 0.0220(9) 0.0177(8) 0.0008(7) -0.0018(5) -0.0052(5)
N1' 0.0192(5) 0.0230(6) 0.0165(10) -0.0001(4) 0.0008(6) -0.0021(8)
C1' 0.0131(7) 0.0150(7) 0.0179(5) 0.0033(5) 0.0026(5) 0.0024(5)
C2' 0.0197(6) 0.0241(6) 0.0223(6) 0.0041(5) -0.0006(5) -0.0018(5)
C9' 0.0225(6) 0.0220(9) 0.0177(8) 0.0008(7) -0.0018(5) -0.0052(5)
C3 0.0162(5) 0.0182(5) 0.0170(5) -0.0013(4) 0.0023(4) 0.0022(4)
C4 0.0167(5) 0.0208(5) 0.0234(6) 0.0011(4) -0.0004(4) 0.0002(4)
C5 0.0199(5) 0.0256(6) 0.0240(6) -0.0025(5) -0.0026(4) -0.0025(5)
C6 0.0247(6) 0.0224(6) 0.0255(6) -0.0028(5) 0.0029(5) -0.0042(5)
C7 0.0207(5) 0.0221(6) 0.0269(6) 0.0027(4) 0.0039(4) -0.0006(5)
C8 0.0164(5) 0.0236(6) 0.0212(5) 0.0013(4) 0.0014(4) 0.0015(4)
C10 0.0199(5) 0.0231(6) 0.0166(5) -0.0012(4) 0.0008(4) 0.0010(4)
C11 0.0308(6) 0.0240(6) 0.0201(6) 0.0020(5) -0.0021(5) -0.0035(5)
C12 0.0309(6) 0.0263(6) 0.0235(6) 0.0079(5) -0.0014(5) 0.0007(5)
C13 0.0231(6) 0.0305(6) 0.0201(6) 0.0010(5) -0.0016(4) 0.0029(5)
C14 0.0248(6) 0.0261(6) 0.0222(6) -0.0039(5) -0.0008(5) -0.0044(5)
C15 0.0223(6) 0.0221(6) 0.0227(6) 0.0006(4) 0.0008(4) -0.0016(4)

loop_
_atom_type_symbol
_atom_type_description
_atom_type_scat_dispersion_real
_atom_type_scat_dispersion_imag
_atom_type_scat_source
C C 0.0033 0.0016 'International Tables Vol C Tables 4.2.6.8 and 6.1.1.4'
H H 0.0000 0.0000 'International Tables Vol C Tables 4.2.6.8 and 6.1.1.4'
N N 0.0061 0.0033 'International Tables Vol C Tables 4.2.6.8 and 6.1.1.4'

loop_
_geom_angle_atom_site_label_1
_geom_angle_atom_site_label_2
_geom_angle_atom_site_label_3
_geom_angle
C1 N1 C9 120.1(2)
N1 C1 C3 118.00(15)
N1 C1 C2 124.87(17)
C3 C1 C2 117.12(12)
N1 C9 C10 111.31(15)
N1 C9 H9A 109.4
C10 C9 H9A 109.4
N1 C9 H9B 109.4
C10 C9 H9B 109.4
H9A C9 H9B 108.0
C1' N1' C9' 108.1(19)
N1' C1' C2' 126(2)
N1' C1' C10 125.7(16)
C2' C1' C10 106.0(11)
C1' C2' H2'A 109.5
C1' C2' H2'B 109.5
H2'A C2' H2'B 109.5
C1' C2' H2'C 109.5
H2'A C2' H2'C 109.5
H2'B C2' H2'C 109.5
N1' C9' C3 93.1(14)
N1' C9' H9'A 113.1
C3 C9' H9'A 113.1
N1' C9' H9'B 113.1
C3 C9' H9'B 113.1
H9'A C9' H9'B 110.5
C4 C3 C8 118.20(10)
C4 C3 C1 121.88(10)
C8 C3 C1 119.92(10)
C4 C3 C9' 111.3(6)
C8 C3 C9' 130.5(6)
C5 C4 C3 120.87(11)
C5 C4 H4A 119.6
C3 C4 H4A 119.6
C6 C5 C4 120.40(11)
C6 C5 H5A 119.8
C4 C5 H5A 119.8
C5 C6 C7 119.27(11)
C5 C6 H6A 120.4
C7 C6 H6A 120.4
C8 C7 C6 120.44(11)
C8 C7 H7A 119.8
C6 C7 H7A 119.8
C7 C8 C3 120.83(10)
C7 C8 H8A 119.6
C3 C8 H8A 119.6
C11 C10 C15 118.64(10)
C11 C10 C9 123.52(11)
C15 C10 C9 117.84(11)
C11 C10 C1' 112.5(6)
C15 C10 C1' 128.8(6)
C10 C11 C12 120.53(11)
C10 C11 H11A 119.7
C12 C11 H11A 119.7
C13 C12 C11 120.32(12)
C13 C12 H12A 119.8
C11 C12 H12A 119.8
C14 C13 C12 119.56(11)
C14 C13 H13A 120.2
C12 C13 H13A 120.2
C13 C14 C15 120.21(11)
C13 C14 H14A 119.9
C15 C14 H14A 119.9
C14 C15 C10 120.74(11)
C14 C15 H15A 119.6
C10 C15 H15A 119.6

loop_
_geom_bond_atom_site_label_1
_geom_bond_atom_site_label_2
_geom_bond_distance
N1 C1 1.292(2)
N1 C9 1.457(3)
C1 C3 1.490(2)
C1 C2 1.5224(17)
C2 H2A 0.9800
C2 H2B 0.9800
C2 H2C 0.9800
C9 C10 1.510(2)
C9 H9A 0.9900
C9 H9B 0.9900
N1' C1' 1.289(18)
N1' C9' 1.457(19)
C1' C2' 1.516(16)
C1' C10 1.60(2)
C2' H2'A 0.9800
C2' H2'B 0.9800
C2' H2'C 0.9800
C9' C3 1.66(2)
C9' H9'A 0.9900
C9' H9'B 0.9900
C3 C4 1.3971(15)
C3 C8 1.4020(15)
C4 C5 1.3908(16)
C4 H4A 0.9500
C5 C6 1.3876(17)
C5 H5A 0.9500
C6 C7 1.3932(16)
C6 H6A 0.9500
C7 C8 1.3855(16)
C7 H7A 0.9500
C8 H8A 0.9500
C10 C11 1.3911(17)
C10 C15 1.3952(16)
C11 C12 1.3938(17)
C11 H11A 0.9500
C12 C13 1.3877(17)
C12 H12A 0.9500
C13 C14 1.3828(18)
C13 H13A 0.9500
C14 C15 1.3920(16)
C14 H14A 0.9500
C15 H15A 0.9500

loop_
_geom_torsion_atom_site_label_1
_geom_torsion_atom_site_label_2
_geom_torsion_atom_site_label_3
_geom_torsion_atom_site_label_4
_geom_torsion
C9 N1 C1 C3 177.6(2)
C9 N1 C1 C2 -3.0(4)
C1 N1 C9 C10 176.2(3)
C9' N1' C1' C2' -26(5)
C9' N1' C1' C10 174(2)
C1' N1' C9' C3 -170(3)
N1 C1 C3 C4 177.9(2)
C2 C1 C3 C4 -1.5(2)
N1 C1 C3 C8 -1.6(3)
C2 C1 C3 C8 179.08(12)
N1 C1 C3 C9' 180(6)
C2 C1 C3 C9' 0(5)
N1' C9' C3 C4 -175(2)
N1' C9' C3 C8 5(3)
N1' C9' C3 C1 7(5)
C8 C3 C4 C5 0.44(17)
C1 C3 C4 C5 -179.01(13)
C9' C3 C4 C5 -179.4(10)
C3 C4 C5 C6 -0.23(18)
C4 C5 C6 C7 -0.05(18)
C5 C6 C7 C8 0.10(18)
C6 C7 C8 C3 0.12(18)
C4 C3 C8 C7 -0.39(16)
C1 C3 C8 C7 179.07(12)
C9' C3 C8 C7 179.4(12)
N1 C9 C10 C11 -8.5(3)
N1 C9 C10 C15 172.2(2)
N1 C9 C10 C1' -9(5)
N1' C1' C10 C11 -22(4)
C2' C1' C10 C11 175.3(10)
N1' C1' C10 C15 159(3)
C2' C1' C10 C15 -4(2)
N1' C1' C10 C9 158(8)
C2' C1' C10 C9 -5(4)
C15 C10 C11 C12 -1.24(19)
C9 C10 C11 C12 179.41(15)
C1' C10 C11 C12 179.5(10)
C10 C11 C12 C13 0.2(2)
C11 C12 C13 C14 0.92(19)
C12 C13 C14 C15 -1.07(19)
C13 C14 C15 C10 0.05(19)
C11 C10 C15 C14 1.10(18)
C9 C10 C15 C14 -179.51(14)
C1' C10 C15 C14 -179.8(12)
